data_4070236
loop_
_publ_author_name
'Xu, Hui-Jun'
'Lu, Xiang-Yong'
'Cheng, Yong'
'Sun, Jia-Feng'
'Chen, Xue-Tai'
'Xue, Zi-Ling'

_publ_section_title
;
 Preparation, Characterization, and Catalytic Properties of Ruthenium(II)
 Nitrosyl Complexes with \a-Diimine Ligands
;
_journal_issue 23
_journal_name_full Organometallics
_journal_page_first 6687
_journal_paper_doi 10.1021/om9006714
_journal_volume 28
_journal_year 2009
_chemical_formula_moiety 'C28 H48 Cl2 N4 Ru, H2 O'
_chemical_formula_sum 'C28 H50 Cl2 N4 O Ru'
_chemical_formula_weight 630.69
_chemical_name_systematic ?
_space_group_IT_number 167
_symmetry_cell_setting rhombohedral
_symmetry_space_group_name_Hall '-R 3 2"c'
_symmetry_space_group_name_H-M 'R -3 c :H'
_atom_sites_solution_hydrogens geom
_atom_sites_solution_primary direct
_atom_sites_solution_secondary difmap
_audit_creation_method SHELXL-97
_audit_update_record
;
2008-07-16 # Formateed by publCIF
;
_cell_angle_alpha 90.00
_cell_angle_beta 90.00
_cell_angle_gamma 120.00
_cell_formula_units_Z 18
_cell_length_a 23.2979(11)
_cell_length_b 23.2979(11)
_cell_length_c 33.4257(19)
_cell_measurement_reflns_used 4492
_cell_measurement_temperature 291(2)
_cell_measurement_theta_max 23.00
_cell_measurement_theta_min 2.36
_cell_volume 15712.5(14)
_computing_cell_refinement SMART
_computing_data_collection 'SMART (Bruker, 2000)'
_computing_data_reduction 'SAINT (Bruker, 2000)'
_computing_molecular_graphics SHELXTL
_computing_publication_material SHELXTL
_computing_structure_refinement SHELXTL
_computing_structure_solution 'SHELXTL (Bruker, 2000)'
_diffrn_ambient_temperature 291(2)
_diffrn_measured_fraction_theta_full 1.000
_diffrn_measured_fraction_theta_max 1.000
_diffrn_measurement_device_type 'Bruker Smart Aepex CCD'
_diffrn_measurement_method 'phi and omega scans'
_diffrn_radiation_monochromator graphite
_diffrn_radiation_source 'sealed tube'
_diffrn_radiation_type MoK\a
_diffrn_radiation_wavelength 0.71073
_diffrn_reflns_av_R_equivalents 0.0791
_diffrn_reflns_av_sigmaI/netI 0.0489
_diffrn_reflns_limit_h_max 22
_diffrn_reflns_limit_h_min -28
_diffrn_reflns_limit_k_max 28
_diffrn_reflns_limit_k_min -28
_diffrn_reflns_limit_l_max 40
_diffrn_reflns_limit_l_min -33
_diffrn_reflns_number 27788
_diffrn_reflns_theta_full 26.00
_diffrn_reflns_theta_max 26.00
_diffrn_reflns_theta_min 1.58
_exptl_absorpt_coefficient_mu 0.626
_exptl_absorpt_correction_T_max 0.863
_exptl_absorpt_correction_T_min 0.842
_exptl_absorpt_correction_type multi-scan
_exptl_absorpt_process_details 'SADABS; Bruker, 2000'
_exptl_crystal_density_diffrn 1.200
_exptl_crystal_density_method 'not measured'
_exptl_crystal_F_000 5976
_exptl_crystal_size_max 0.28
_exptl_crystal_size_mid 0.26
_exptl_crystal_size_min 0.24
_refine_diff_density_max 0.340
_refine_diff_density_min -0.963
_refine_diff_density_rms 0.067
_refine_ls_extinction_method none
_refine_ls_goodness_of_fit_ref 1.063
_refine_ls_hydrogen_treatment constr
_refine_ls_matrix_type full
_refine_ls_number_parameters 168
_refine_ls_number_reflns 3447
_refine_ls_number_restraints 0
_refine_ls_restrained_S_all 1.063
_refine_ls_R_factor_all 0.0703
_refine_ls_R_factor_gt 0.0498
_refine_ls_shift/su_max 0.000
_refine_ls_shift/su_mean 0.000
_refine_ls_structure_factor_coef Fsqd
_refine_ls_weighting_details 'calc w=1/[\s^2^(Fo^2^)+(0.06P)^2^+1.99P] where P=(Fo^2^+2Fc^2^)/3'
_refine_ls_weighting_scheme calc
_refine_ls_wR_factor_gt 0.1111
_refine_ls_wR_factor_ref 0.1161
_reflns_number_gt 2686
_reflns_number_total 3447
_reflns_threshold_expression >2sigma(I)
_cod_data_source_file om9006714_si_002.cif
_cod_data_source_block 7.H2O
_cod_depositor_comments
;
The following automatic conversions were performed:

'_symmetry_cell_setting' value 'Rhombohedral' changed to
'rhombohedral' according to
/home/saulius/struct/CIF-dictionaries/cif_core.dic dictionary named
'cif_core.dic' version 2.4.2 from 2011-04-26.

Automatic conversion script
Id: cif_fix_values 1715 2011-07-08 13:25:40Z adriana 
;
_cod_original_sg_symbol_H-M 'R-3c  '
_cod_database_code 4070236

loop_
_symmetry_equiv_pos_as_xyz
'x, y, z'
'-y, x-y, z'
'-x+y, -x, z'
'y, x, -z+1/2'
'x-y, -y, -z+1/2'
'-x, -x+y, -z+1/2'
'x+2/3, y+1/3, z+1/3'
'-y+2/3, x-y+1/3, z+1/3'
'-x+y+2/3, -x+1/3, z+1/3'
'y+2/3, x+1/3, -z+5/6'
'x-y+2/3, -y+1/3, -z+5/6'
'-x+2/3, -x+y+1/3, -z+5/6'
'x+1/3, y+2/3, z+2/3'
'-y+1/3, x-y+2/3, z+2/3'
'-x+y+1/3, -x+2/3, z+2/3'
'y+1/3, x+2/3, -z+7/6'
'x-y+1/3, -y+2/3, -z+7/6'
'-x+1/3, -x+y+2/3, -z+7/6'
'-x, -y, -z'
'y, -x+y, -z'
'x-y, x, -z'
'-y, -x, z-1/2'
'-x+y, y, z-1/2'
'x, x-y, z-1/2'
'-x+2/3, -y+1/3, -z+1/3'
'y+2/3, -x+y+1/3, -z+1/3'
'x-y+2/3, x+1/3, -z+1/3'
'-y+2/3, -x+1/3, z-1/6'
'-x+y+2/3, y+1/3, z-1/6'
'x+2/3, x-y+1/3, z-1/6'
'-x+1/3, -y+2/3, -z+2/3'
'y+1/3, -x+y+2/3, -z+2/3'
'x-y+1/3, x+2/3, -z+2/3'
'-y+1/3, -x+2/3, z+1/6'
'-x+y+1/3, y+2/3, z+1/6'
'x+1/3, x-y+2/3, z+1/6'

loop_
_atom_site_label
_atom_site_type_symbol
_atom_site_fract_x
_atom_site_fract_y
_atom_site_fract_z
_atom_site_U_iso_or_equiv
_atom_site_adp_type
_atom_site_occupancy
_atom_site_symmetry_multiplicity
_atom_site_calc_flag
_atom_site_refinement_flags
C1 C 0.55634(16) 0.70516(18) 0.59749(11) 0.0465(8) Uani 1 1 d .
H1 H 0.5503 0.7139 0.5696 0.056 Uiso 1 1 calc R
C2 C 0.49418(18) 0.69133(19) 0.62063(11) 0.0531(10) Uani 1 1 d .
H2A H 0.4987 0.6819 0.6484 0.064 Uiso 1 1 calc R
H2B H 0.4892 0.7303 0.6199 0.064 Uiso 1 1 calc R
C3 C 0.43283(18) 0.63261(19) 0.60261(11) 0.0516(9) Uani 1 1 d .
H3A H 0.3939 0.6246 0.6176 0.062 Uiso 1 1 calc R
H3B H 0.4273 0.6426 0.5752 0.062 Uiso 1 1 calc R
C4 C 0.43956(19) 0.57091(18) 0.60366(12) 0.0529(9) Uani 1 1 d .
H4A H 0.4010 0.5342 0.5913 0.064 Uiso 1 1 calc R
H4B H 0.4417 0.5591 0.6312 0.064 Uiso 1 1 calc R
C5 C 0.50273(18) 0.5832(2) 0.58122(11) 0.0555(10) Uani 1 1 d .
H5A H 0.5077 0.5444 0.5836 0.067 Uiso 1 1 calc R
H5B H 0.4986 0.5904 0.5530 0.067 Uiso 1 1 calc R
C6 C 0.56384(18) 0.64334(19) 0.59838(11) 0.0516(9) Uani 1 1 d .
H6A H 0.6025 0.6517 0.5830 0.062 Uiso 1 1 calc R
H6B H 0.5706 0.6342 0.6257 0.062 Uiso 1 1 calc R
C7 C 0.63330(17) 0.76343(18) 0.65008(10) 0.0425(8) Uani 1 1 d .
H7 H 0.6108 0.7269 0.6668 0.051 Uiso 1 1 calc R
C8 C 0.69020(19) 0.82199(18) 0.66276(11) 0.0494(9) Uani 1 1 d .
H8 H 0.7070 0.8267 0.6886 0.059 Uiso 1 1 calc R
C9 C 0.77719(16) 0.93104(18) 0.64633(10) 0.0446(8) Uani 1 1 d .
H9 H 0.7982 0.9520 0.6209 0.054 Uiso 1 1 calc R
C10 C 0.82884(17) 0.92403(17) 0.67059(10) 0.0448(8) Uani 1 1 d .
H10A H 0.8113 0.9064 0.6969 0.054 Uiso 1 1 calc R
H10B H 0.8393 0.8934 0.6573 0.054 Uiso 1 1 calc R
C11 C 0.89130(17) 0.99135(18) 0.67472(10) 0.0501(10) Uani 1 1 d .
H11A H 0.9238 0.9868 0.6904 0.060 Uiso 1 1 calc R
H11B H 0.9101 1.0077 0.6484 0.060 Uiso 1 1 calc R
C12 C 0.87611(19) 1.04064(17) 0.69478(11) 0.0551(10) Uani 1 1 d .
H12A H 0.8629 1.0272 0.7223 0.066 Uiso 1 1 calc R
H12B H 0.9159 1.0839 0.6951 0.066 Uiso 1 1 calc R
C13 C 0.82151(17) 1.04547(19) 0.67338(11) 0.0529(10) Uani 1 1 d .
H13A H 0.8376 1.0661 0.6475 0.063 Uiso 1 1 calc R
H13B H 0.8100 1.0736 0.6887 0.063 Uiso 1 1 calc R
C14 C 0.75979(19) 0.97810(19) 0.66750(12) 0.0583(11) Uani 1 1 d .
H14A H 0.7401 0.9598 0.6933 0.070 Uiso 1 1 calc R
H14B H 0.7276 0.9831 0.6517 0.070 Uiso 1 1 calc R
N1 N 0.61415(15) 0.76388(13) 0.61309(8) 0.0424(6) Uani 1 1 d .
N2 N 0.71762(16) 0.86866(14) 0.63647(9) 0.0501(7) Uani 1 1 d .
O1 O 0.9529(2) 0.2201(2) 0.72027(15) 0.0554(14) Uani 0.50 1 d P
H1A H 0.9218 0.1812 0.7256 0.066 Uiso 0.50 1 d PR
H1B H 0.9709 0.2173 0.6988 0.066 Uiso 0.50 1 d PR
Ru1 Ru 0.6667 0.848525(16) 0.5833 0.03908(15) Uani 1 2 d S
Cl1 Cl 0.59660(4) 0.88577(4) 0.61314(2) 0.0418(2) Uani 1 1 d .

loop_
_atom_site_aniso_label
_atom_site_aniso_U_11
_atom_site_aniso_U_22
_atom_site_aniso_U_33
_atom_site_aniso_U_23
_atom_site_aniso_U_13
_atom_site_aniso_U_12
C1 0.0328(17) 0.048(2) 0.045(2) 0.0075(15) -0.0062(14) 0.0103(15)
C2 0.044(2) 0.055(2) 0.047(2) -0.0216(17) -0.0016(16) 0.0141(18)
C3 0.045(2) 0.051(2) 0.0404(19) -0.0055(16) -0.0073(15) 0.0102(17)
C4 0.049(2) 0.040(2) 0.048(2) 0.0103(16) 0.0035(16) 0.0061(17)
C5 0.044(2) 0.056(2) 0.048(2) -0.0168(17) -0.0182(17) 0.0114(18)
C6 0.047(2) 0.047(2) 0.046(2) -0.0149(16) -0.0120(16) 0.0120(17)
C7 0.0434(18) 0.0453(19) 0.0324(17) 0.0133(14) 0.0042(14) 0.0175(15)
C8 0.052(2) 0.046(2) 0.0368(19) 0.0045(15) -0.0038(16) 0.0146(18)
C9 0.0380(18) 0.050(2) 0.0336(17) -0.0014(15) -0.0025(13) 0.0130(16)
C10 0.0415(19) 0.0389(18) 0.049(2) 0.0089(15) -0.0049(15) 0.0163(16)
C11 0.043(2) 0.049(2) 0.0378(19) 0.0127(15) -0.0218(15) 0.0081(17)
C12 0.063(2) 0.0299(18) 0.0435(19) 0.0171(15) -0.0098(17) 0.0016(16)
C13 0.0365(19) 0.058(2) 0.042(2) -0.0124(17) 0.0021(14) 0.0075(17)
C14 0.045(2) 0.050(2) 0.053(2) -0.0179(18) 0.0188(17) 0.0039(17)
N1 0.0468(16) 0.0334(14) 0.0395(15) 0.0027(12) 0.0009(12) 0.0145(13)
N2 0.0551(19) 0.0358(16) 0.0384(16) -0.0039(12) -0.0029(13) 0.0070(14)
O1 0.047(3) 0.039(3) 0.050(3) -0.015(2) 0.014(2) -0.001(2)
Ru1 0.0473(3) 0.03894(19) 0.0338(2) 0.00378(8) 0.00756(16) 0.02367(13)
Cl1 0.0513(5) 0.0415(4) 0.0361(4) 0.0049(3) 0.0092(3) 0.0260(4)

loop_
_atom_type_symbol
_atom_type_description
_atom_type_scat_dispersion_real
_atom_type_scat_dispersion_imag
_atom_type_scat_source
C C 0.0033 0.0016 'International Tables Vol C Tables 4.2.6.8 and 6.1.1.4'
H H 0.0000 0.0000 'International Tables Vol C Tables 4.2.6.8 and 6.1.1.4'
N N 0.0061 0.0033 'International Tables Vol C Tables 4.2.6.8 and 6.1.1.4'
O O 0.0106 0.0060 'International Tables Vol C Tables 4.2.6.8 and 6.1.1.4'
Cl Cl 0.1484 0.1585 'International Tables Vol C Tables 4.2.6.8 and 6.1.1.4'
Ru Ru -1.2594 0.8363 'International Tables Vol C Tables 4.2.6.8 and 6.1.1.4'

loop_
_geom_angle_atom_site_label_1
_geom_angle_atom_site_label_2
_geom_angle_atom_site_label_3
_geom_angle
_geom_angle_site_symmetry_1
_geom_angle_site_symmetry_3
N1 C1 C2 110.6(3) . .
N1 C1 C6 112.9(3) . .
C2 C1 C6 109.4(3) . .
N1 C1 H1 107.9 . .
C2 C1 H1 107.9 . .
C6 C1 H1 107.9 . .
C3 C2 C1 110.7(3) . .
C3 C2 H2A 109.5 . .
C1 C2 H2A 109.5 . .
C3 C2 H2B 109.5 . .
C1 C2 H2B 109.5 . .
H2A C2 H2B 108.1 . .
C4 C3 C2 110.2(3) . .
C4 C3 H3A 109.6 . .
C2 C3 H3A 109.6 . .
C4 C3 H3B 109.6 . .
C2 C3 H3B 109.6 . .
H3A C3 H3B 108.1 . .
C3 C4 C5 110.6(3) . .
C3 C4 H4A 109.5 . .
C5 C4 H4A 109.5 . .
C3 C4 H4B 109.5 . .
C5 C4 H4B 109.5 . .
H4A C4 H4B 108.1 . .
C6 C5 C4 110.6(3) . .
C6 C5 H5A 109.5 . .
C4 C5 H5A 109.5 . .
C6 C5 H5B 109.5 . .
C4 C5 H5B 109.5 . .
H5A C5 H5B 108.1 . .
C5 C6 C1 111.3(3) . .
C5 C6 H6A 109.4 . .
C1 C6 H6A 109.4 . .
C5 C6 H6B 109.4 . .
C1 C6 H6B 109.4 . .
H6A C6 H6B 108.0 . .
N1 C7 C8 115.7(3) . .
N1 C7 H7 122.2 . .
C8 C7 H7 122.2 . .
N2 C8 C7 116.1(3) . .
N2 C8 H8 122.0 . .
C7 C8 H8 122.0 . .
N2 C9 C14 111.1(3) . .
N2 C9 C10 114.9(3) . .
C14 C9 C10 109.8(3) . .
N2 C9 H9 106.9 . .
C14 C9 H9 106.9 . .
C10 C9 H9 106.9 . .
C11 C10 C9 109.7(3) . .
C11 C10 H10A 109.7 . .
C9 C10 H10A 109.7 . .
C11 C10 H10B 109.7 . .
C9 C10 H10B 109.7 . .
H10A C10 H10B 108.2 . .
C12 C11 C10 110.8(3) . .
C12 C11 H11A 109.5 . .
C10 C11 H11A 109.5 . .
C12 C11 H11B 109.5 . .
C10 C11 H11B 109.5 . .
H11A C11 H11B 108.1 . .
C13 C12 C11 111.8(3) . .
C13 C12 H12A 109.3 . .
C11 C12 H12A 109.3 . .
C13 C12 H12B 109.3 . .
C11 C12 H12B 109.3 . .
H12A C12 H12B 107.9 . .
C12 C13 C14 112.4(4) . .
C12 C13 H13A 109.1 . .
C14 C13 H13A 109.1 . .
C12 C13 H13B 109.1 . .
C14 C13 H13B 109.1 . .
H13A C13 H13B 107.9 . .
C9 C14 C13 110.4(3) . .
C9 C14 H14A 109.6 . .
C13 C14 H14A 109.6 . .
C9 C14 H14B 109.6 . .
C13 C14 H14B 109.6 . .
H14A C14 H14B 108.1 . .
C7 N1 C1 119.2(3) . .
C7 N1 Ru1 115.7(2) . .
C1 N1 Ru1 125.1(2) . .
C8 N2 C9 120.6(3) . .
C8 N2 Ru1 114.2(2) . .
C9 N2 Ru1 125.1(2) . .
H1A O1 H1B 106.5 . .
N1 Ru1 N1 93.78(17) . 18_655
N1 Ru1 N2 78.07(11) . .
N1 Ru1 N2 97.13(13) 18_655 .
N1 Ru1 N2 97.13(13) . 18_655
N1 Ru1 N2 78.06(11) 18_655 18_655
N2 Ru1 N2 173.06(17) . 18_655
N1 Ru1 Cl1 174.10(8) . 18_655
N1 Ru1 Cl1 87.63(9) 18_655 18_655
N2 Ru1 Cl1 96.08(8) . 18_655
N2 Ru1 Cl1 88.77(10) 18_655 18_655
N1 Ru1 Cl1 87.64(9) . .
N1 Ru1 Cl1 174.10(8) 18_655 .
N2 Ru1 Cl1 88.77(10) . .
N2 Ru1 Cl1 96.08(8) 18_655 .
Cl1 Ru1 Cl1 91.54(4) 18_655 .

loop_
_geom_bond_atom_site_label_1
_geom_bond_atom_site_label_2
_geom_bond_distance
_geom_bond_site_symmetry_2
C1 N1 1.454(4) .
C1 C2 1.528(5) .
C1 C6 1.535(6) .
C1 H1 0.9800 .
C2 C3 1.524(5) .
C2 H2A 0.9700 .
C2 H2B 0.9700 .
C3 C4 1.522(6) .
C3 H3A 0.9700 .
C3 H3B 0.9700 .
C4 C5 1.546(6) .
C4 H4A 0.9700 .
C4 H4B 0.9700 .
C5 C6 1.525(5) .
C5 H5A 0.9700 .
C5 H5B 0.9700 .
C6 H6A 0.9700 .
C6 H6B 0.9700 .
C7 N1 1.316(4) .
C7 C8 1.411(5) .
C7 H7 0.9300 .
C8 N2 1.292(4) .
C8 H8 0.9300 .
C9 N2 1.459(4) .
C9 C14 1.520(5) .
C9 C10 1.526(5) .
C9 H9 0.9800 .
C10 C11 1.521(5) .
C10 H10A 0.9700 .
C10 H10B 0.9700 .
C11 C12 1.516(6) .
C11 H11A 0.9700 .
C11 H11B 0.9700 .
C12 C13 1.512(5) .
C12 H12A 0.9700 .
C12 H12B 0.9700 .
C13 C14 1.521(5) .
C13 H13A 0.9700 .
C13 H13B 0.9700 .
C14 H14A 0.9700 .
C14 H14B 0.9700 .
N1 Ru1 1.990(3) .
N2 Ru1 2.056(3) .
O1 H1A 0.8500 .
O1 H1B 0.8499 .
Ru1 N1 1.991(3) 18_655
Ru1 N2 2.056(3) 18_655
Ru1 Cl1 2.4138(9) 18_655
Ru1 Cl1 2.4138(9) .
